data_4340304
loop_
_publ_author_name
'Hong, Keunil'
'Bak, Woojeong'
'Chun, Hyungphil'

_publ_section_title
;
 Robust Molecular Crystals of Titanium(IV)-oxo-Carboxylate Clusters
 Showing Water Stability and CO2 Sorption Capability.
;
_journal_issue 14
_journal_name_full 'Inorganic chemistry'
_journal_page_first 7288
_journal_page_last 7293
_journal_paper_doi 10.1021/ic500629y
_journal_volume 53
_journal_year 2014
_chemical_formula_moiety '[Ti6O6(4-tbbz)10(OiPr)2]'
_chemical_formula_sum 'C116 H144 O28 Ti6'
_chemical_formula_weight 2273.71
_chemical_name_systematic
; 
 ? 
;
_space_group_IT_number 2
_symmetry_cell_setting triclinic
_symmetry_space_group_name_Hall '-P 1'
_symmetry_space_group_name_H-M 'P -1'
_atom_sites_solution_hydrogens geom
_atom_sites_solution_primary direct
_atom_sites_solution_secondary difmap
_audit_creation_method SHELXL-97
_cell_angle_alpha 81.56(3)
_cell_angle_beta 88.73(3)
_cell_angle_gamma 73.82(3)
_cell_formula_units_Z 1
_cell_length_a 13.124(3)
_cell_length_b 14.948(3)
_cell_length_c 15.715(3)
_cell_measurement_temperature 100(2)
_cell_volume 2928.2(12)
_computing_cell_refinement HKL3000
_computing_data_collection 'PAL ADSC Quantum-210 ADX Program'
_computing_data_reduction HKL3000
_computing_molecular_graphics 'Diamond 3'
_computing_structure_refinement 'Bruker SHELXTL-XL'
_computing_structure_solution 'Bruker SHELXTL-XS'
_diffrn_ambient_temperature 100(2)
_diffrn_measured_fraction_theta_full 0.991
_diffrn_measured_fraction_theta_max 0.991
_diffrn_measurement_device_type 'ADSC Q210 CCD area detector'
_diffrn_measurement_method 'omega scan'
_diffrn_radiation_monochromator 'Si(111) double crystal monochromator'
_diffrn_radiation_source 'PLSII 2D bending magnet'
_diffrn_radiation_type Synchrotron
_diffrn_radiation_wavelength 0.70001
_diffrn_reflns_av_R_equivalents 0.0173
_diffrn_reflns_av_sigmaI/netI 0.0253
_diffrn_reflns_limit_h_max 19
_diffrn_reflns_limit_h_min -19
_diffrn_reflns_limit_k_max 21
_diffrn_reflns_limit_k_min -21
_diffrn_reflns_limit_l_max 23
_diffrn_reflns_limit_l_min -23
_diffrn_reflns_number 38632
_diffrn_reflns_theta_full 31.00
_diffrn_reflns_theta_max 31.00
_diffrn_reflns_theta_min 1.77
_exptl_absorpt_coefficient_mu 0.442
_exptl_absorpt_correction_T_max 0.9869
_exptl_absorpt_correction_T_min 0.9326
_exptl_absorpt_correction_type multi-scan
_exptl_absorpt_process_details 'HKL3000 Scalepack'
_exptl_crystal_colour Plate
_exptl_crystal_density_diffrn 1.289
_exptl_crystal_density_method 'not measured'
_exptl_crystal_description Rod
_exptl_crystal_F_000 1196
_exptl_crystal_size_max 0.16
_exptl_crystal_size_mid 0.09
_exptl_crystal_size_min 0.03
_refine_diff_density_max 0.914
_refine_diff_density_min -0.962
_refine_diff_density_rms 0.094
_refine_ls_extinction_coef 0.094(4)
_refine_ls_extinction_expression Fc^*^=kFc[1+0.001xFc^2^\l^3^/sin(2\q)]^-1/4^
_refine_ls_extinction_method SHELXL
_refine_ls_goodness_of_fit_ref 1.100
_refine_ls_hydrogen_treatment constr
_refine_ls_matrix_type full
_refine_ls_number_parameters 731
_refine_ls_number_reflns 19364
_refine_ls_number_restraints 12
_refine_ls_restrained_S_all 1.100
_refine_ls_R_factor_all 0.0774
_refine_ls_R_factor_gt 0.0625
_refine_ls_shift/su_max 0.001
_refine_ls_shift/su_mean 0.000
_refine_ls_structure_factor_coef Fsqd
_refine_ls_weighting_details 'calc w=1/[\s^2^(Fo^2^)+(0.1454P)^2^+0.0000P] where P=(Fo^2^+2Fc^2^)/3'
_refine_ls_weighting_scheme calc
_refine_ls_wR_factor_gt 0.1860
_refine_ls_wR_factor_ref 0.2033
_reflns_number_gt 14633
_reflns_number_total 19364
_reflns_threshold_expression >2sigma(I)
_cod_data_source_file ic500629y_si_002.cif
_cod_data_source_block 2
_cod_depositor_comments
;
The following automatic conversions were performed:

'_symmetry_cell_setting' value 'Triclinic' changed to 'triclinic'
according to
/usr/data/users/saulius/crontab/automatic-downloads/rss-feeds/ACS/lib/dictionaries/cif_core.dic
dictionary named 'cif_core.dic' version 2.4.2 from 2011-04-26.

Automatic conversion script
Id: cif_fix_values 2281 2013-09-26 08:29:07Z andrius 

 Adding full bibliography for 4340303--4340306.cif.
;
_cod_original_cell_volume 2928.1(10)
_cod_original_sg_symbol_Hall -P1
_cod_original_sg_symbol_H-M P-1
_cod_database_code 4340304

loop_
_symmetry_equiv_pos_as_xyz
'x, y, z'
'-x, -y, -z'

loop_
_atom_site_label
_atom_site_type_symbol
_atom_site_fract_x
_atom_site_fract_y
_atom_site_fract_z
_atom_site_U_iso_or_equiv
_atom_site_adp_type
_atom_site_occupancy
_atom_site_symmetry_multiplicity
_atom_site_calc_flag
_atom_site_refinement_flags
_atom_site_disorder_assembly
_atom_site_disorder_group
Ti1 Ti 0.51252(2) 0.76821(2) 0.579589(18) 0.03901(9) Uani 1 1 d . . .
Ti2 Ti 0.51644(2) 0.65766(2) 0.445710(18) 0.03733(9) Uani 1 1 d . . .
Ti3 Ti 0.50979(2) 0.46759(2) 0.354947(18) 0.03699(9) Uani 1 1 d . . .
O1 O 0.43857(10) 0.76144(9) 0.69542(8) 0.0457(3) Uani 1 1 d . . .
O2 O 0.58377(10) 0.38098(9) 0.26257(8) 0.0452(3) Uani 1 1 d . . .
O3 O 0.36236(9) 0.82951(9) 0.52826(8) 0.0421(3) Uani 1 1 d . . .
O4 O 0.37115(9) 0.74659(9) 0.41875(8) 0.0413(3) Uani 1 1 d . . .
O5 O 0.66116(8) 0.56661(8) 0.46455(8) 0.0399(2) Uani 1 1 d . . .
O6 O 0.66194(8) 0.45139(8) 0.38769(7) 0.0390(2) Uani 1 1 d . . .
O7 O 0.54830(9) 0.68092(9) 0.31775(7) 0.0415(2) Uani 1 1 d . . .
O8 O 0.51963(9) 0.56604(8) 0.25170(7) 0.0417(2) Uani 1 1 d . . .
O9 O 0.37271(9) 0.45659(9) 0.30811(8) 0.0428(3) Uani 1 1 d . . .
O10 O 0.64693(9) 0.68621(9) 0.64239(8) 0.0448(3) Uani 1 1 d . . .
O11 O 0.56185(9) 0.75639(8) 0.47060(7) 0.0400(2) Uani 1 1 d . . .
O12 O 0.48495(8) 0.64221(8) 0.56294(7) 0.0374(2) Uani 1 1 d . . .
O13 O 0.46092(8) 0.55485(8) 0.41793(7) 0.0389(2) Uani 1 1 d . . .
O14 O 0.53360(10) 0.87708(9) 0.59687(8) 0.0459(3) Uani 1 1 d . . .
C1 C 0.40907(13) 0.70180(12) 0.74825(10) 0.0410(3) Uani 1 1 d . . .
C2 C 0.36285(13) 0.73271(12) 0.83009(11) 0.0430(3) Uani 1 1 d . . .
C3 C 0.35287(18) 0.82319(14) 0.84720(12) 0.0542(5) Uani 1 1 d . . .
H3 H 0.3761 0.8665 0.8064 0.065 Uiso 1 1 calc R . .
C4 C 0.30910(19) 0.85076(14) 0.92362(13) 0.0572(5) Uani 1 1 d . . .
H4 H 0.3026 0.9130 0.9342 0.069 Uiso 1 1 calc R . .
C5 C 0.27454(14) 0.78949(13) 0.98505(11) 0.0455(4) Uani 1 1 d . . .
C6 C 0.28760(17) 0.69844(15) 0.96836(12) 0.0539(4) Uani 1 1 d . . .
H6 H 0.2667 0.6546 1.0102 0.065 Uiso 1 1 calc R . .
C7 C 0.33065(17) 0.66968(14) 0.89160(12) 0.0522(4) Uani 1 1 d . . .
H7 H 0.3380 0.6072 0.8813 0.063 Uiso 1 1 calc R . .
C8 C 0.22161(15) 0.82405(14) 1.06652(12) 0.0496(4) Uani 1 1 d . . .
C9 C 0.2892(2) 0.87594(18) 1.10667(15) 0.0640(5) Uani 1 1 d . . .
H9A H 0.2978 0.9286 1.0647 0.096 Uiso 1 1 calc R . .
H9B H 0.3591 0.8324 1.1234 0.096 Uiso 1 1 calc R . .
H9C H 0.2541 0.9001 1.1577 0.096 Uiso 1 1 calc R . .
C10 C 0.2115(2) 0.74259(19) 1.13353(15) 0.0737(7) Uani 1 1 d . . .
H10A H 0.2822 0.7006 1.1499 0.111 Uiso 1 1 calc R . .
H10B H 0.1690 0.7075 1.1094 0.111 Uiso 1 1 calc R . .
H10C H 0.1767 0.7672 1.1844 0.111 Uiso 1 1 calc R . .
C11 C 0.1125(2) 0.8886(3) 1.04173(17) 0.0912(10) Uani 1 1 d . . .
H11A H 0.1187 0.9412 0.9985 0.137 Uiso 1 1 calc R . .
H11B H 0.0780 0.9132 1.0928 0.137 Uiso 1 1 calc R . .
H11C H 0.0699 0.8535 1.0178 0.137 Uiso 1 1 calc R . .
C12 C 0.32637(13) 0.81408(12) 0.45903(11) 0.0422(3) Uani 1 1 d . . .
C13 C 0.22706(13) 0.88124(13) 0.41948(12) 0.0450(4) Uani 1 1 d . . .
C14 C 0.17654(16) 0.96181(16) 0.45462(14) 0.0601(5) Uani 1 1 d . . .
H14 H 0.2009 0.9717 0.5080 0.072 Uiso 1 1 calc R . .
C15 C 0.09089(17) 1.02742(17) 0.41177(15) 0.0637(6) Uani 1 1 d . . .
H15 H 0.0557 1.0813 0.4373 0.076 Uiso 1 1 calc R . .
C16 C 0.05456(15) 1.01710(14) 0.33261(13) 0.0522(4) Uani 1 1 d . A .
C17 C 0.10348(16) 0.93516(15) 0.30077(13) 0.0540(4) Uani 1 1 d . . .
H17 H 0.0782 0.9245 0.2480 0.065 Uiso 1 1 calc R . .
C18 C 0.18847(15) 0.86780(14) 0.34339(12) 0.0495(4) Uani 1 1 d . . .
H18 H 0.2203 0.8118 0.3197 0.059 Uiso 1 1 calc R . .
C19 C -0.03535(18) 1.09368(16) 0.28235(15) 0.0628(5) Uani 1 1 d . . .
C20A C -0.0507(4) 1.0778(4) 0.1969(3) 0.0694(12) Uani 0.55 1 d PU A 1
H20A H 0.0170 1.0671 0.1669 0.104 Uiso 0.55 1 calc PR A 1
H20B H -0.1024 1.1330 0.1661 0.104 Uiso 0.55 1 calc PR A 1
H20C H -0.0772 1.0224 0.1989 0.104 Uiso 0.55 1 calc PR A 1
C21A C -0.1326(3) 1.1121(4) 0.3367(3) 0.0675(11) Uani 0.55 1 d P A 1
H21A H -0.1138 1.1225 0.3937 0.101 Uiso 0.55 1 calc PR A 1
H21B H -0.1614 1.0576 0.3427 0.101 Uiso 0.55 1 calc PR A 1
H21C H -0.1861 1.1680 0.3091 0.101 Uiso 0.55 1 calc PR A 1
C22A C 0.0028(4) 1.1861(3) 0.2755(3) 0.0802(14) Uani 0.55 1 d P A 1
H22A H 0.0137 1.1991 0.3335 0.120 Uiso 0.55 1 calc PR A 1
H22B H -0.0513 1.2393 0.2446 0.120 Uiso 0.55 1 calc PR A 1
H22C H 0.0696 1.1770 0.2444 0.120 Uiso 0.55 1 calc PR A 1
C20B C 0.0070(5) 1.1312(4) 0.1919(3) 0.0684(14) Uani 0.45 1 d P A 2
H20D H 0.0455 1.0776 0.1638 0.103 Uiso 0.45 1 calc PR A 2
H20E H 0.0548 1.1691 0.2011 0.103 Uiso 0.45 1 calc PR A 2
H20F H -0.0532 1.1700 0.1552 0.103 Uiso 0.45 1 calc PR A 2
C21B C -0.0922(4) 1.1728(3) 0.3246(3) 0.0548(10) Uani 0.45 1 d P A 2
H21D H -0.1470 1.2161 0.2853 0.082 Uiso 0.45 1 calc PR A 2
H21E H -0.0424 1.2059 0.3406 0.082 Uiso 0.45 1 calc PR A 2
H21F H -0.1256 1.1497 0.3764 0.082 Uiso 0.45 1 calc PR A 2
C22B C -0.1230(5) 1.0467(4) 0.2530(5) 0.0860(19) Uani 0.45 1 d PU A 2
H22D H -0.0881 0.9931 0.2236 0.129 Uiso 0.45 1 calc PR A 2
H22E H -0.1750 1.0934 0.2139 0.129 Uiso 0.45 1 calc PR A 2
H22F H -0.1590 1.0249 0.3038 0.129 Uiso 0.45 1 calc PR A 2
C23 C 0.70256(12) 0.48623(12) 0.44231(10) 0.0384(3) Uani 1 1 d . . .
C24 C 0.80595(12) 0.42957(12) 0.48256(10) 0.0396(3) Uani 1 1 d . . .
C25 C 0.84798(13) 0.33669(13) 0.46836(12) 0.0464(4) Uani 1 1 d . . .
H25 H 0.8119 0.3105 0.4312 0.056 Uiso 1 1 calc R . .
C26 C 0.94264(14) 0.28255(14) 0.50865(13) 0.0505(4) Uani 1 1 d . . .
H26 H 0.9697 0.2188 0.4997 0.061 Uiso 1 1 calc R . .
C27 C 0.99867(14) 0.31916(14) 0.56171(12) 0.0484(4) Uani 1 1 d . B .
C28 C 0.95520(14) 0.41245(14) 0.57580(12) 0.0491(4) Uani 1 1 d . . .
H28 H 0.9915 0.4387 0.6128 0.059 Uiso 1 1 calc R . .
C29 C 0.85993(13) 0.46717(13) 0.53658(11) 0.0449(4) Uani 1 1 d . . .
H29 H 0.8317 0.5304 0.5467 0.054 Uiso 1 1 calc R . .
C30 C 1.10348(17) 0.25902(16) 0.60545(17) 0.0638(6) Uani 1 1 d . . .
C31A C 1.1844(3) 0.3068(4) 0.6003(4) 0.0666(12) Uani 0.50 1 d P B 1
H31A H 1.1550 0.3698 0.6161 0.100 Uiso 0.50 1 calc PR B 1
H31B H 1.2104 0.3121 0.5414 0.100 Uiso 0.50 1 calc PR B 1
H31C H 1.2431 0.2711 0.6399 0.100 Uiso 0.50 1 calc PR B 1
C32A C 1.1387(3) 0.1590(3) 0.5830(3) 0.0641(11) Uani 0.50 1 d PU B 1
H32A H 1.0787 0.1316 0.5889 0.096 Uiso 0.50 1 calc PR B 1
H32B H 1.1966 0.1205 0.6222 0.096 Uiso 0.50 1 calc PR B 1
H32C H 1.1633 0.1608 0.5237 0.096 Uiso 0.50 1 calc PR B 1
C33A C 1.0721(4) 0.2420(4) 0.7106(3) 0.0637(11) Uani 0.50 1 d P B 1
H33A H 1.0168 0.2090 0.7173 0.095 Uiso 0.50 1 calc PR B 1
H33B H 1.0460 0.3031 0.7311 0.095 Uiso 0.50 1 calc PR B 1
H33C H 1.1353 0.2041 0.7444 0.095 Uiso 0.50 1 calc PR B 1
C31B C 1.1623(4) 0.3151(4) 0.6499(3) 0.0625(11) Uani 0.50 1 d P B 2
H31D H 1.1625 0.3731 0.6117 0.094 Uiso 0.50 1 calc PR B 2
H31E H 1.2355 0.2771 0.6632 0.094 Uiso 0.50 1 calc PR B 2
H31F H 1.1265 0.3310 0.7033 0.094 Uiso 0.50 1 calc PR B 2
C32B C 1.0961(4) 0.1724(4) 0.6521(4) 0.0762(15) Uani 0.50 1 d PU B 2
H32D H 1.1654 0.1370 0.6784 0.114 Uiso 0.50 1 calc PR B 2
H32E H 1.0744 0.1354 0.6129 0.114 Uiso 0.50 1 calc PR B 2
H32F H 1.0435 0.1848 0.6972 0.114 Uiso 0.50 1 calc PR B 2
C33B C 1.1839(3) 0.2323(3) 0.5217(3) 0.0601(10) Uani 0.50 1 d P B 2
H33D H 1.1915 0.2905 0.4878 0.090 Uiso 0.50 1 calc PR B 2
H33E H 1.1530 0.1983 0.4854 0.090 Uiso 0.50 1 calc PR B 2
H33F H 1.2538 0.1927 0.5435 0.090 Uiso 0.50 1 calc PR B 2
C34 C 0.54113(12) 0.64408(12) 0.25176(11) 0.0404(3) Uani 1 1 d . . .
C35 C 0.56350(13) 0.69374(12) 0.16721(11) 0.0418(3) Uani 1 1 d . . .
C36 C 0.55618(14) 0.65857(13) 0.09159(11) 0.0446(4) Uani 1 1 d . . .
H36 H 0.5322 0.6040 0.0930 0.053 Uiso 1 1 calc R . .
C37 C 0.58349(16) 0.70220(13) 0.01379(11) 0.0487(4) Uani 1 1 d . . .
H37 H 0.5774 0.6774 -0.0375 0.058 Uiso 1 1 calc R . .
C38 C 0.61975(16) 0.78203(14) 0.00982(12) 0.0503(4) Uani 1 1 d . . .
C39 C 0.62185(17) 0.81952(14) 0.08676(12) 0.0524(4) Uani 1 1 d . . .
H39 H 0.6423 0.8759 0.0852 0.063 Uiso 1 1 calc R . .
C40 C 0.59498(15) 0.77632(13) 0.16411(11) 0.0465(4) Uani 1 1 d . . .
H40 H 0.5978 0.8025 0.2153 0.056 Uiso 1 1 calc R . .
C41 C 0.65685(19) 0.82985(15) -0.07343(13) 0.0574(5) Uani 1 1 d . . .
C42 C 0.6588(2) 0.77337(18) -0.14803(13) 0.0710(7) Uani 1 1 d . . .
H42A H 0.5876 0.7673 -0.1574 0.107 Uiso 1 1 calc R . .
H42B H 0.7086 0.7106 -0.1338 0.107 Uiso 1 1 calc R . .
H42C H 0.6815 0.8062 -0.2005 0.107 Uiso 1 1 calc R . .
C43 C 0.5794(2) 0.92874(16) -0.09764(13) 0.0647(6) Uani 1 1 d . . .
H43A H 0.5078 0.9230 -0.1062 0.097 Uiso 1 1 calc R . .
H43B H 0.6022 0.9600 -0.1509 0.097 Uiso 1 1 calc R . .
H43C H 0.5789 0.9661 -0.0512 0.097 Uiso 1 1 calc R . .
C44 C 0.7671(2) 0.8382(2) -0.06012(16) 0.0721(6) Uani 1 1 d . . .
H44A H 0.7906 0.8685 -0.1136 0.108 Uiso 1 1 calc R . .
H44B H 0.8159 0.7753 -0.0439 0.108 Uiso 1 1 calc R . .
H44C H 0.7665 0.8763 -0.0142 0.108 Uiso 1 1 calc R . .
C45 C 0.32069(13) 0.39653(12) 0.31732(10) 0.0408(3) Uani 1 1 d . . .
C46 C 0.21269(13) 0.42531(13) 0.27718(11) 0.0422(3) Uani 1 1 d . . .
C47 C 0.14586(17) 0.36832(18) 0.29399(16) 0.0671(6) Uani 1 1 d . . .
H47 H 0.1685 0.3104 0.3317 0.081 Uiso 1 1 calc R . .
C48 C 0.04502(18) 0.3960(2) 0.25542(17) 0.0742(8) Uani 1 1 d . . .
H48 H -0.0003 0.3562 0.2678 0.089 Uiso 1 1 calc R . .
C49 C 0.00907(14) 0.47893(15) 0.20006(12) 0.0475(4) Uani 1 1 d . . .
C50 C 0.07763(15) 0.53449(15) 0.18397(14) 0.0564(5) Uani 1 1 d . . .
H50 H 0.0557 0.5920 0.1456 0.068 Uiso 1 1 calc R . .
C51 C 0.17731(15) 0.50847(14) 0.22230(14) 0.0536(4) Uani 1 1 d . . .
H51 H 0.2221 0.5487 0.2105 0.064 Uiso 1 1 calc R . .
C52 C -0.10098(14) 0.50440(16) 0.15644(12) 0.0518(4) Uani 1 1 d . . .
C53 C -0.13453(16) 0.60598(18) 0.11003(15) 0.0630(6) Uani 1 1 d . . .
H53A H -0.2049 0.6191 0.0833 0.094 Uiso 1 1 calc R . .
H53B H -0.0831 0.6144 0.0656 0.094 Uiso 1 1 calc R . .
H53C H -0.1371 0.6494 0.1516 0.094 Uiso 1 1 calc R . .
C54 C -0.18497(15) 0.49241(18) 0.22335(14) 0.0591(5) Uani 1 1 d . . .
H54A H -0.2547 0.5090 0.1948 0.089 Uiso 1 1 calc R . .
H54B H -0.1867 0.5338 0.2666 0.089 Uiso 1 1 calc R . .
H54C H -0.1671 0.4268 0.2514 0.089 Uiso 1 1 calc R . .
C55 C -0.09729(17) 0.4368(2) 0.09075(14) 0.0644(6) Uani 1 1 d . . .
H55A H -0.1669 0.4521 0.0621 0.097 Uiso 1 1 calc R . .
H55B H -0.0791 0.3718 0.1205 0.097 Uiso 1 1 calc R . .
H55C H -0.0435 0.4434 0.0478 0.097 Uiso 1 1 calc R . .
C56 C 0.51533(19) 0.94514(17) 0.65262(14) 0.0603(5) Uani 1 1 d . . .
H56 H 0.5156 0.9132 0.7132 0.072 Uiso 1 1 calc R . .
C57 C 0.6012(2) 0.9923(2) 0.64402(18) 0.0786(7) Uani 1 1 d . . .
H57A H 0.6696 0.9454 0.6586 0.118 Uiso 1 1 calc R . .
H57B H 0.5887 1.0395 0.6831 0.118 Uiso 1 1 calc R . .
H57C H 0.6021 1.0232 0.5846 0.118 Uiso 1 1 calc R . .
C58 C 0.4078(2) 1.01432(19) 0.63143(19) 0.0747(7) Uani 1 1 d . . .
H58A H 0.3531 0.9808 0.6382 0.112 Uiso 1 1 calc R . .
H58B H 0.4066 1.0454 0.5719 0.112 Uiso 1 1 calc R . .
H58C H 0.3941 1.0617 0.6704 0.112 Uiso 1 1 calc R . .

loop_
_atom_site_aniso_label
_atom_site_aniso_U_11
_atom_site_aniso_U_22
_atom_site_aniso_U_33
_atom_site_aniso_U_23
_atom_site_aniso_U_13
_atom_site_aniso_U_12
Ti1 0.03300(15) 0.03885(16) 0.03880(16) -0.00119(11) -0.00073(11) -0.00173(11)
Ti2 0.02813(14) 0.03862(15) 0.03819(15) -0.00200(11) 0.00105(10) 0.00036(10)
Ti3 0.02869(14) 0.03912(16) 0.03706(15) -0.00122(11) -0.00114(10) -0.00154(11)
O1 0.0467(7) 0.0462(6) 0.0410(6) -0.0045(5) 0.0038(5) -0.0090(5)
O2 0.0447(6) 0.0457(6) 0.0407(6) -0.0058(5) 0.0046(5) -0.0059(5)
O3 0.0326(5) 0.0438(6) 0.0417(6) -0.0040(5) -0.0003(4) 0.0019(4)
O4 0.0304(5) 0.0441(6) 0.0408(6) -0.0042(5) -0.0014(4) 0.0029(4)
O5 0.0263(5) 0.0418(6) 0.0454(6) -0.0045(5) -0.0008(4) -0.0001(4)
O6 0.0271(5) 0.0443(6) 0.0395(5) -0.0041(4) 0.0006(4) -0.0012(4)
O7 0.0374(6) 0.0436(6) 0.0380(6) -0.0022(4) 0.0023(4) -0.0041(5)
O8 0.0384(6) 0.0426(6) 0.0382(5) 0.0008(4) -0.0008(4) -0.0049(5)
O9 0.0329(5) 0.0447(6) 0.0455(6) 0.0011(5) -0.0065(4) -0.0055(5)
O10 0.0351(6) 0.0450(6) 0.0482(6) 0.0019(5) -0.0074(5) -0.0050(5)
O11 0.0327(5) 0.0401(6) 0.0411(6) -0.0016(4) 0.0022(4) -0.0023(4)
O12 0.0303(5) 0.0394(5) 0.0362(5) -0.0012(4) 0.0002(4) -0.0016(4)
O13 0.0287(5) 0.0409(6) 0.0407(5) -0.0025(4) 0.0006(4) -0.0010(4)
O14 0.0450(7) 0.0411(6) 0.0466(6) -0.0028(5) -0.0019(5) -0.0055(5)
C1 0.0338(7) 0.0444(8) 0.0393(7) -0.0031(6) -0.0017(6) -0.0033(6)
C2 0.0399(8) 0.0454(8) 0.0391(8) -0.0047(6) -0.0002(6) -0.0049(7)
C3 0.0694(13) 0.0458(9) 0.0446(9) -0.0052(7) 0.0111(9) -0.0131(9)
C4 0.0755(14) 0.0422(9) 0.0505(10) -0.0091(7) 0.0108(9) -0.0104(9)
C5 0.0436(9) 0.0488(9) 0.0396(8) -0.0060(7) 0.0001(6) -0.0059(7)
C6 0.0651(12) 0.0549(10) 0.0443(9) -0.0104(8) 0.0125(8) -0.0202(9)
C7 0.0624(12) 0.0496(10) 0.0453(9) -0.0099(7) 0.0081(8) -0.0159(8)
C8 0.0497(10) 0.0537(10) 0.0410(8) -0.0109(7) 0.0021(7) -0.0051(8)
C9 0.0695(14) 0.0713(14) 0.0526(11) -0.0175(10) 0.0080(10) -0.0182(11)
C10 0.106(2) 0.0715(15) 0.0480(11) -0.0168(10) 0.0246(12) -0.0291(14)
C11 0.0612(14) 0.130(3) 0.0563(13) -0.0318(15) -0.0058(11) 0.0255(15)
C12 0.0326(7) 0.0444(8) 0.0420(8) -0.0024(6) 0.0008(6) -0.0002(6)
C13 0.0340(8) 0.0460(9) 0.0454(8) -0.0032(7) -0.0011(6) 0.0028(6)
C14 0.0441(10) 0.0638(12) 0.0590(11) -0.0198(9) -0.0109(8) 0.0132(9)
C15 0.0494(11) 0.0610(12) 0.0662(13) -0.0210(10) -0.0080(9) 0.0150(9)
C16 0.0419(9) 0.0542(10) 0.0489(9) -0.0032(8) -0.0053(7) 0.0039(8)
C17 0.0502(10) 0.0547(10) 0.0463(9) -0.0050(8) -0.0088(8) 0.0027(8)
C18 0.0426(9) 0.0496(9) 0.0467(9) -0.0059(7) -0.0046(7) 0.0027(7)
C19 0.0525(11) 0.0557(11) 0.0644(12) 0.0002(9) -0.0058(9) 0.0068(9)
C20A 0.055(2) 0.078(3) 0.054(2) -0.0048(19) -0.0159(17) 0.016(2)
C21A 0.047(2) 0.072(3) 0.065(2) -0.008(2) -0.0088(17) 0.0129(19)
C22A 0.085(3) 0.066(3) 0.066(3) 0.000(2) -0.011(2) 0.014(2)
C20B 0.079(4) 0.055(3) 0.051(2) 0.002(2) -0.006(2) 0.010(2)
C21B 0.044(2) 0.051(2) 0.056(2) -0.0041(18) -0.0034(18) 0.0078(18)
C22B 0.057(3) 0.071(3) 0.112(5) 0.009(3) -0.044(3) 0.003(3)
C23 0.0290(7) 0.0426(8) 0.0375(7) -0.0014(6) 0.0020(5) -0.0025(6)
C24 0.0288(7) 0.0434(8) 0.0402(7) -0.0023(6) 0.0012(6) -0.0017(6)
C25 0.0344(8) 0.0456(9) 0.0510(9) -0.0054(7) -0.0043(7) 0.0017(6)
C26 0.0362(8) 0.0453(9) 0.0604(11) -0.0059(8) -0.0040(7) 0.0038(7)
C27 0.0331(8) 0.0521(9) 0.0502(9) -0.0011(7) -0.0032(7) 0.0010(7)
C28 0.0363(8) 0.0545(10) 0.0489(9) -0.0064(8) -0.0078(7) 0.0000(7)
C29 0.0309(7) 0.0501(9) 0.0460(8) -0.0059(7) -0.0025(6) 0.0006(6)
C30 0.0441(10) 0.0561(11) 0.0792(15) -0.0049(10) -0.0220(10) 0.0050(9)
C31A 0.0332(19) 0.075(3) 0.078(3) 0.002(3) -0.007(2) 0.0010(18)
C32A 0.042(2) 0.053(2) 0.080(3) -0.007(2) -0.013(2) 0.0128(17)
C33A 0.057(2) 0.067(3) 0.051(2) 0.0054(18) -0.0144(18) 0.004(2)
C31B 0.040(2) 0.078(3) 0.059(3) 0.001(2) -0.0118(19) -0.0030(19)
C32B 0.049(2) 0.079(3) 0.085(3) 0.028(3) -0.017(2) -0.012(2)
C33B 0.0356(18) 0.062(2) 0.074(3) -0.010(2) 0.0009(17) 0.0009(16)
C34 0.0307(7) 0.0416(8) 0.0408(8) -0.0015(6) -0.0023(6) 0.0013(6)
C35 0.0346(7) 0.0431(8) 0.0398(8) -0.0002(6) -0.0021(6) -0.0008(6)
C36 0.0440(9) 0.0442(8) 0.0406(8) -0.0003(6) -0.0036(6) -0.0069(7)
C37 0.0530(10) 0.0488(9) 0.0393(8) -0.0005(7) -0.0049(7) -0.0083(8)
C38 0.0559(11) 0.0471(9) 0.0420(8) 0.0005(7) -0.0027(7) -0.0083(8)
C39 0.0647(12) 0.0447(9) 0.0454(9) -0.0010(7) 0.0014(8) -0.0145(8)
C40 0.0507(10) 0.0448(8) 0.0387(8) -0.0022(6) -0.0008(7) -0.0063(7)
C41 0.0743(14) 0.0535(11) 0.0421(9) 0.0001(8) 0.0028(9) -0.0177(10)
C42 0.102(2) 0.0638(13) 0.0430(10) -0.0020(9) 0.0117(11) -0.0207(13)
C43 0.0930(17) 0.0542(11) 0.0442(10) 0.0048(8) -0.0045(10) -0.0214(11)
C44 0.0821(17) 0.0765(16) 0.0569(12) 0.0036(11) 0.0105(11) -0.0286(13)
C45 0.0338(7) 0.0443(8) 0.0390(7) -0.0032(6) -0.0015(6) -0.0033(6)
C46 0.0328(7) 0.0478(9) 0.0405(8) -0.0024(6) -0.0024(6) -0.0042(6)
C47 0.0458(10) 0.0747(14) 0.0732(14) 0.0279(11) -0.0210(10) -0.0222(10)
C48 0.0463(11) 0.0853(17) 0.0858(16) 0.0312(13) -0.0235(11) -0.0301(11)
C49 0.0328(7) 0.0619(11) 0.0417(8) -0.0012(7) -0.0019(6) -0.0063(7)
C50 0.0408(9) 0.0578(11) 0.0613(11) 0.0108(9) -0.0120(8) -0.0074(8)
C51 0.0381(9) 0.0537(10) 0.0634(11) 0.0062(9) -0.0089(8) -0.0104(8)
C52 0.0354(8) 0.0673(12) 0.0465(9) -0.0002(8) -0.0038(7) -0.0078(8)
C53 0.0390(9) 0.0768(14) 0.0610(12) 0.0090(10) -0.0116(8) -0.0049(9)
C54 0.0355(9) 0.0818(15) 0.0529(10) -0.0038(10) 0.0004(8) -0.0079(9)
C55 0.0456(10) 0.0933(17) 0.0531(11) -0.0129(11) -0.0040(8) -0.0160(11)
C56 0.0699(14) 0.0611(12) 0.0478(10) -0.0071(9) -0.0033(9) -0.0151(10)
C57 0.096(2) 0.0805(17) 0.0689(15) -0.0012(13) -0.0094(14) -0.0438(16)
C58 0.0760(16) 0.0587(13) 0.0794(16) -0.0180(12) 0.0066(13) 0.0016(11)

loop_
_atom_type_symbol
_atom_type_description
_atom_type_scat_dispersion_real
_atom_type_scat_dispersion_imag
_atom_type_scat_source
C C 0.0030 0.0016 'International Tables Vol C Tables 4.2.6.8 and 6.1.1.4'
H H 0.0000 0.0000 'International Tables Vol C Tables 4.2.6.8 and 6.1.1.4'
O O 0.0105 0.0059 'International Tables Vol C Tables 4.2.6.8 and 6.1.1.4'
Ti Ti 0.2746 0.4347 'International Tables Vol C Tables 4.2.6.8 and 6.1.1.4'

loop_
_geom_angle_atom_site_label_1
_geom_angle_atom_site_label_2
_geom_angle_atom_site_label_3
_geom_angle
_geom_angle_site_symmetry_1
_geom_angle_site_symmetry_3
O14 Ti1 O11 102.66(6) . .
O14 Ti1 O10 95.23(6) . .
O11 Ti1 O10 96.34(6) . .
O14 Ti1 O1 89.22(6) . .
O11 Ti1 O1 167.17(6) . .
O10 Ti1 O1 87.26(6) . .
O14 Ti1 O3 94.21(6) . .
O11 Ti1 O3 89.09(6) . .
O10 Ti1 O3 167.81(5) . .
O1 Ti1 O3 85.17(6) . .
O14 Ti1 O12 178.16(5) . .
O11 Ti1 O12 79.13(6) . .
O10 Ti1 O12 84.99(5) . .
O1 Ti1 O12 88.96(6) . .
O3 Ti1 O12 85.33(5) . .
O14 Ti1 Ti2 140.62(5) . .
O11 Ti1 Ti2 38.92(4) . .
O10 Ti1 Ti2 97.28(5) . .
O1 Ti1 Ti2 128.47(4) . .
O3 Ti1 Ti2 80.11(5) . .
O12 Ti1 Ti2 41.05(4) . .
O11 Ti2 O12 84.46(6) . .
O11 Ti2 O13 177.45(5) . .
O12 Ti2 O13 95.43(6) . .
O11 Ti2 O5 93.11(5) . .
O12 Ti2 O5 92.96(6) . .
O13 Ti2 O5 89.44(5) . .
O11 Ti2 O4 89.09(6) . .
O12 Ti2 O4 90.45(6) . .
O13 Ti2 O4 88.36(5) . .
O5 Ti2 O4 176.10(5) . .
O11 Ti2 O7 93.57(6) . .
O12 Ti2 O7 177.43(5) . .
O13 Ti2 O7 86.47(6) . .
O5 Ti2 O7 88.79(6) . .
O4 Ti2 O7 87.85(6) . .
O11 Ti2 Ti1 38.94(4) . .
O12 Ti2 Ti1 46.43(4) . .
O13 Ti2 Ti1 140.39(4) . .
O5 Ti2 Ti1 101.00(5) . .
O4 Ti2 Ti1 82.73(5) . .
O7 Ti2 Ti1 131.34(4) . .
O11 Ti2 Ti3 159.41(4) . .
O12 Ti2 Ti3 111.39(4) . .
O13 Ti2 Ti3 22.35(3) . .
O5 Ti2 Ti3 73.64(4) . .
O4 Ti2 Ti3 103.34(5) . .
O7 Ti2 Ti3 70.91(4) . .
Ti1 Ti2 Ti3 157.573(17) . .
O13 Ti3 O12 100.40(6) . 2_666
O13 Ti3 O6 93.61(6) . .
O12 Ti3 O6 87.49(6) 2_666 .
O13 Ti3 O9 100.06(6) . .
O12 Ti3 O9 88.38(6) 2_666 .
O6 Ti3 O9 166.23(5) . .
O13 Ti3 O8 90.91(6) . .
O12 Ti3 O8 168.59(5) 2_666 .
O6 Ti3 O8 90.34(6) . .
O9 Ti3 O8 91.12(6) . .
O13 Ti3 O2 168.15(6) . .
O12 Ti3 O2 90.29(5) 2_666 .
O6 Ti3 O2 81.67(5) . .
O9 Ti3 O2 85.23(6) . .
O8 Ti3 O2 78.32(5) . .
O13 Ti3 Ti2 25.86(4) . .
O12 Ti3 Ti2 113.63(4) 2_666 .
O6 Ti3 Ti2 72.71(4) . .
O9 Ti3 Ti2 120.89(5) . .
O8 Ti3 Ti2 76.26(4) . .
O2 Ti3 Ti2 143.45(4) . .
C1 O1 Ti1 138.82(12) . .
C1 O2 Ti3 134.42(12) 2_666 .
C12 O3 Ti1 126.12(11) . .
C12 O4 Ti2 125.52(11) . .
C23 O5 Ti2 132.80(11) . .
C23 O6 Ti3 131.52(10) . .
C34 O7 Ti2 137.05(12) . .
C34 O8 Ti3 128.32(11) . .
C45 O9 Ti3 136.64(11) . .
C45 O10 Ti1 137.12(12) 2_666 .
Ti2 O11 Ti1 102.14(6) . .
Ti2 O12 Ti3 132.20(7) . 2_666
Ti2 O12 Ti1 92.51(6) . .
Ti3 O12 Ti1 130.05(6) 2_666 .
Ti3 O13 Ti2 131.79(6) . .
C56 O14 Ti1 144.85(14) . .
O2 C1 O1 125.19(16) 2_666 .
O2 C1 C2 117.70(15) 2_666 .
O1 C1 C2 117.11(16) . .
C3 C2 C7 118.93(16) . .
C3 C2 C1 121.22(16) . .
C7 C2 C1 119.84(16) . .
C4 C3 C2 120.33(18) . .
C3 C4 C5 121.59(18) . .
C6 C5 C4 117.61(17) . .
C6 C5 C8 122.37(17) . .
C4 C5 C8 120.00(17) . .
C5 C6 C7 121.59(18) . .
C2 C7 C6 119.92(18) . .
C11 C8 C10 109.3(2) . .
C11 C8 C9 110.8(2) . .
C10 C8 C9 107.54(18) . .
C11 C8 C5 108.14(16) . .
C10 C8 C5 111.64(17) . .
C9 C8 C5 109.43(17) . .
O4 C12 O3 124.57(15) . .
O4 C12 C13 116.64(15) . .
O3 C12 C13 118.74(15) . .
C18 C13 C14 118.74(17) . .
C18 C13 C12 119.86(16) . .
C14 C13 C12 121.22(17) . .
C15 C14 C13 119.80(19) . .
C14 C15 C16 122.03(19) . .
C17 C16 C15 116.92(18) . .
C17 C16 C19 121.37(19) . .
C15 C16 C19 121.70(19) . .
C16 C17 C18 121.85(19) . .
C13 C18 C17 120.52(18) . .
C20A C19 C21B 128.0(3) . .
C20A C19 C21A 115.9(3) . .
C21B C19 C21A 46.3(3) . .
C20A C19 C16 113.8(2) . .
C21B C19 C16 118.2(3) . .
C21A C19 C16 109.3(2) . .
C20A C19 C22A 107.5(3) . .
C21B C19 C22A 58.8(3) . .
C21A C19 C22A 105.2(3) . .
C16 C19 C22A 104.2(2) . .
C20A C19 C20B 48.0(3) . .
C21B C19 C20B 109.9(3) . .
C21A C19 C20B 140.9(3) . .
C16 C19 C20B 109.7(2) . .
C22A C19 C20B 62.1(3) . .
C20A C19 C22B 54.8(3) . .
C21B C19 C22B 106.6(3) . .
C21A C19 C22B 67.5(3) . .
C16 C19 C22B 109.3(3) . .
C22A C19 C22B 146.2(3) . .
C20B C19 C22B 101.9(4) . .
O6 C23 O5 124.43(14) . .
O6 C23 C24 117.69(14) . .
O5 C23 C24 117.88(15) . .
C29 C24 C25 119.47(15) . .
C29 C24 C23 120.66(15) . .
C25 C24 C23 119.84(16) . .
C26 C25 C24 119.85(18) . .
C27 C26 C25 121.60(18) . .
C26 C27 C28 117.92(16) . .
C26 C27 C30 121.23(18) . .
C28 C27 C30 120.84(18) . .
C29 C28 C27 121.07(18) . .
C24 C29 C28 120.07(17) . .
C32B C30 C31A 132.9(3) . .
C32B C30 C32A 49.0(3) . .
C31A C30 C32A 115.1(3) . .
C32B C30 C31B 116.8(3) . .
C31A C30 C31B 32.8(3) . .
C32A C30 C31B 131.6(3) . .
C32B C30 C27 113.2(3) . .
C31A C30 C27 113.3(3) . .
C32A C30 C27 113.7(2) . .
C31B C30 C27 113.7(2) . .
C32B C30 C33B 106.8(4) . .
C31A C30 C33B 69.0(3) . .
C32A C30 C33B 58.7(3) . .
C31B C30 C33B 100.8(3) . .
C27 C30 C33B 103.4(2) . .
C32B C30 C33A 54.8(3) . .
C31A C30 C33A 106.7(3) . .
C32A C30 C33A 103.0(3) . .
C31B C30 C33A 75.0(3) . .
C27 C30 C33A 103.5(2) . .
C33B C30 C33A 152.1(2) . .
O7 C34 O8 125.29(16) . .
O7 C34 C35 117.53(16) . .
O8 C34 C35 117.14(15) . .
C36 C35 C40 119.24(16) . .
C36 C35 C34 121.15(16) . .
C40 C35 C34 119.59(16) . .
C35 C36 C37 120.67(18) . .
C36 C37 C38 120.99(18) . .
C37 C38 C39 117.54(18) . .
C37 C38 C41 123.23(18) . .
C39 C38 C41 119.23(18) . .
C40 C39 C38 121.54(19) . .
C39 C40 C35 119.88(17) . .
C44 C41 C38 109.81(18) . .
C44 C41 C42 108.6(2) . .
C38 C41 C42 111.37(18) . .
C44 C41 C43 109.7(2) . .
C38 C41 C43 108.72(18) . .
C42 C41 C43 108.68(19) . .
O9 C45 O10 125.33(15) . 2_666
O9 C45 C46 117.27(15) . .
O10 C45 C46 117.39(16) 2_666 .
C51 C46 C47 118.46(17) . .
C51 C46 C45 121.08(17) . .
C47 C46 C45 120.46(16) . .
C46 C47 C48 119.82(19) . .
C49 C48 C47 122.1(2) . .
C48 C49 C50 116.93(17) . .
C48 C49 C52 120.16(18) . .
C50 C49 C52 122.87(17) . .
C51 C50 C49 121.59(18) . .
C46 C51 C50 121.07(19) . .
C53 C52 C54 108.26(18) . .
C53 C52 C49 112.27(18) . .
C54 C52 C49 110.29(16) . .
C53 C52 C55 109.10(18) . .
C54 C52 C55 108.58(19) . .
C49 C52 C55 108.27(17) . .
O14 C56 C57 109.5(2) . .
O14 C56 C58 108.90(19) . .
C57 C56 C58 111.7(2) . .

loop_
_geom_bond_atom_site_label_1
_geom_bond_atom_site_label_2
_geom_bond_distance
_geom_bond_site_symmetry_2
Ti1 O14 1.7841(14) .
Ti1 O11 1.8330(13) .
Ti1 O10 2.0261(14) .
Ti1 O1 2.0464(14) .
Ti1 O3 2.0545(13) .
Ti1 O12 2.0678(13) .
Ti1 Ti2 2.8510(9) .
Ti2 O11 1.8320(13) .
Ti2 O12 1.8742(12) .
Ti2 O13 1.9796(13) .
Ti2 O5 2.0033(13) .
Ti2 O4 2.0100(13) .
Ti2 O7 2.0440(12) .
Ti2 Ti3 3.3835(9) .
Ti3 O13 1.7254(13) .
Ti3 O12 1.9190(13) 2_666
Ti3 O6 2.0125(12) .
Ti3 O9 2.0161(13) .
Ti3 O8 2.0520(13) .
Ti3 O2 2.1249(14) .
O1 C1 1.263(2) .
O2 C1 1.251(2) 2_666
O3 C12 1.272(2) .
O4 C12 1.267(2) .
O5 C23 1.270(2) .
O6 C23 1.264(2) .
O7 C34 1.260(2) .
O8 C34 1.274(2) .
O9 C45 1.262(2) .
O10 C45 1.265(2) 2_666
O12 Ti3 1.9190(13) 2_666
O14 C56 1.406(3) .
C1 O2 1.251(2) 2_666
C1 C2 1.490(2) .
C2 C3 1.387(3) .
C2 C7 1.392(3) .
C3 C4 1.387(3) .
C4 C5 1.389(3) .
C5 C6 1.387(3) .
C5 C8 1.531(2) .
C6 C7 1.395(3) .
C8 C11 1.510(3) .
C8 C10 1.522(3) .
C8 C9 1.530(3) .
C12 C13 1.489(2) .
C13 C18 1.371(3) .
C13 C14 1.389(3) .
C14 C15 1.380(3) .
C15 C16 1.387(3) .
C16 C17 1.375(3) .
C16 C19 1.533(3) .
C17 C18 1.384(3) .
C19 C20A 1.425(5) .
C19 C21B 1.454(5) .
C19 C21A 1.503(5) .
C19 C22A 1.584(6) .
C19 C20B 1.597(6) .
C19 C22B 1.612(7) .
C23 C24 1.483(2) .
C24 C29 1.388(3) .
C24 C25 1.393(2) .
C25 C26 1.387(2) .
C26 C27 1.386(3) .
C27 C28 1.400(3) .
C27 C30 1.531(3) .
C28 C29 1.389(2) .
C30 C32B 1.419(6) .
C30 C31A 1.430(6) .
C30 C32A 1.528(5) .
C30 C31B 1.531(6) .
C30 C33B 1.692(5) .
C30 C33A 1.695(5) .
C34 C35 1.489(2) .
C35 C36 1.384(2) .
C35 C40 1.401(3) .
C36 C37 1.388(2) .
C37 C38 1.396(3) .
C38 C39 1.409(3) .
C38 C41 1.533(3) .
C39 C40 1.377(3) .
C41 C44 1.508(3) .
C41 C42 1.538(3) .
C41 C43 1.542(3) .
C45 O10 1.265(2) 2_666
C45 C46 1.487(2) .
C46 C51 1.373(3) .
C46 C47 1.380(3) .
C47 C48 1.395(3) .
C48 C49 1.376(3) .
C49 C50 1.381(3) .
C49 C52 1.537(3) .
C50 C51 1.381(3) .
C52 C53 1.532(3) .
C52 C54 1.535(3) .
C52 C55 1.538(3) .
C56 C57 1.481(3) .
C56 C58 1.509(3) .
